data_7204431
loop_
_publ_author_name
'Laus, Gerhard'
'Schottenberger, Herwig'
'Schuler, Norbert'
'Wurst, Klaus'
'Herber, Rolfe H.'

_publ_section_title
;
 A novel solvatochromic 2-nitroacrylonitrile derived from
 octamethylferrocenecarbaldehyde
;
_journal_issue 8
_journal_name_full 'Journal of the Chemical Society, Perkin Transactions 2'
_journal_page_first 1445
_journal_paper_doi 10.1039/b203395j
_journal_year 2002
_chemical_formula_sum 'C21 H26 Fe N2 O2'
_chemical_formula_weight 394.29
_chemical_name_systematic
; 
2-nitro-3-(1',2,2',3,3',4,4',5-octamethylferrocenyl)acrylonitrile 
;
_space_group_IT_number 14
_symmetry_cell_setting monoclinic
_symmetry_space_group_name_Hall '-P 2yn'
_symmetry_space_group_name_H-M 'P 1 21/n 1'
_atom_sites_solution_hydrogens geom
_atom_sites_solution_primary direct
_atom_sites_solution_secondary difmap
_audit_creation_method SHELXL
_cell_angle_alpha 90.00
_cell_angle_beta 101.35(1)
_cell_angle_gamma 90.00
_cell_formula_units_Z 8
_cell_length_a 13.540(2)
_cell_length_b 16.289(6)
_cell_length_c 17.898(3)
_cell_measurement_reflns_used 29
_cell_measurement_temperature 213(2)
_cell_measurement_theta_max 12.5
_cell_measurement_theta_min 5.3
_cell_volume 3870.3(17)
_computing_structure_refinement 'SHELXL-93 (Sheldrick, 1993)'
_computing_structure_solution 'SHELXS-86 (Sheldrick, 1990)'
_diffrn_ambient_temperature 213(2)
_diffrn_measurement_device 'Bruker P4'
_diffrn_measurement_method omega-scans
_diffrn_radiation_monochromator graphite
_diffrn_radiation_source 'fine-focus sealed tube'
_diffrn_radiation_type MoK\a
_diffrn_radiation_wavelength 0.71073
_diffrn_reflns_av_R_equivalents 0.0522
_diffrn_reflns_av_sigmaI/netI 0.0426
_diffrn_reflns_limit_h_max 13
_diffrn_reflns_limit_h_min 0
_diffrn_reflns_limit_k_max 17
_diffrn_reflns_limit_k_min -1
_diffrn_reflns_limit_l_max 19
_diffrn_reflns_limit_l_min -19
_diffrn_reflns_number 4836
_diffrn_reflns_theta_max 22.00
_diffrn_reflns_theta_min 2.50
_diffrn_standards_decay_% 0
_diffrn_standards_interval_count 97
_diffrn_standards_number 3
_exptl_absorpt_coefficient_mu 0.796
_exptl_absorpt_correction_type none
_exptl_crystal_colour 'dark green'
_exptl_crystal_density_diffrn 1.353
_exptl_crystal_description prism
_exptl_crystal_F_000 1664
_exptl_crystal_size_max 0.5
_exptl_crystal_size_mid 0.4
_exptl_crystal_size_min 0.4
_refine_diff_density_max 0.305
_refine_diff_density_min -0.293
_refine_diff_density_rms 0.054
_refine_ls_extinction_coef 0.0032(2)
_refine_ls_extinction_expression Fc^*^=kFc[1+0.001xFc^2^\l^3^/sin(2\q)]^-1/4^
_refine_ls_extinction_method SHELXL
_refine_ls_goodness_of_fit_all 1.036
_refine_ls_goodness_of_fit_obs 1.093
_refine_ls_hydrogen_treatment riding
_refine_ls_matrix_type full
_refine_ls_number_parameters 486
_refine_ls_number_reflns 4164
_refine_ls_number_restraints 0
_refine_ls_restrained_S_all 1.054
_refine_ls_restrained_S_obs 1.093
_refine_ls_R_factor_all 0.0629
_refine_ls_R_factor_obs 0.0406
_refine_ls_shift/esd_max -0.001
_refine_ls_shift/esd_mean 0.000
_refine_ls_structure_factor_coef Fsqd
_refine_ls_weighting_details 'w=1/[\s^2^(Fo^2^)+(0.0421P)^2^+3.9958P] where P=(Fo^2^+2Fc^2^)/3'
_refine_ls_weighting_scheme calc
_refine_ls_wR_factor_all 0.1005
_refine_ls_wR_factor_obs 0.0892
_reflns_number_observed 3410
_reflns_number_total 4493
_reflns_observed_criterion >2sigma(I)
_cod_data_source_file b203395j.txt
_cod_data_source_block 1
_cod_depositor_comments
;
The following automatic conversions were performed:

'_refine_ls_weighting_scheme' value 'calc
w=1/[\s^2^(Fo^2^)+(0.0421P)^2^+3.9958P] where P=(Fo^2^+2Fc^2^)/3' was
changed to 'calc'. New tag '_refine_ls_weighting_details' was
created. The value of the new tag was set to
'w=1/[\s^2^(Fo^2^)+(0.0421P)^2^+3.9958P] where P=(Fo^2^+2Fc^2^)/3'.

Automatic conversion script
Id: cif_fix_values 3143 2015-03-26 13:38:13Z robertas 
;
_cod_original_sg_symbol_H-M P2(1)/n
_cod_database_code 7204431

loop_
_symmetry_equiv_pos_as_xyz
'x, y, z'
'-x+1/2, y+1/2, -z+1/2'
'-x, -y, -z'
'x-1/2, -y-1/2, z-1/2'

loop_
_atom_site_aniso_label
_atom_site_aniso_U_11
_atom_site_aniso_U_22
_atom_site_aniso_U_33
_atom_site_aniso_U_23
_atom_site_aniso_U_13
_atom_site_aniso_U_12
Fe1 0.0288(4) 0.0228(3) 0.0249(3) 0.0006(3) 0.0063(3) -0.0007(3)
Fe2 0.0356(4) 0.0224(3) 0.0284(3) -0.0007(3) 0.0039(3) -0.0001(3)
N1 0.046(2) 0.043(3) 0.060(3) -0.018(2) 0.021(2) 0.004(2)
N2 0.058(3) 0.037(2) 0.093(4) 0.014(2) 0.018(3) 0.010(2)
O1 0.057(2) 0.042(2) 0.099(3) -0.026(2) 0.028(2) 0.010(2)
O2 0.092(3) 0.071(3) 0.079(3) 0.004(2) 0.061(2) 0.020(2)
N3 0.062(3) 0.051(3) 0.051(3) -0.016(2) -0.002(2) 0.024(2)
N4 0.049(3) 0.095(4) 0.053(3) -0.003(3) 0.016(2) -0.001(3)
O3 0.089(3) 0.078(3) 0.063(2) -0.019(2) 0.018(2) 0.042(2)
O4 0.083(3) 0.039(2) 0.100(3) -0.005(2) 0.016(2) 0.010(2)
C1 0.045(3) 0.150(7) 0.024(3) 0.026(4) 0.002(2) -0.014(4)
C2 0.063(4) 0.045(3) 0.069(4) 0.023(3) -0.029(3) -0.014(3)
C3 0.033(3) 0.065(4) 0.041(3) -0.021(3) -0.006(2) 0.009(3)
C4 0.051(3) 0.050(3) 0.031(3) 0.010(2) -0.005(2) -0.026(3)
C5 0.054(3) 0.071(4) 0.039(3) -0.028(3) -0.014(3) 0.018(3)
C6 0.030(2) 0.021(2) 0.030(2) 0.000(2) 0.009(2) -0.002(2)
C7 0.029(2) 0.023(2) 0.035(2) -0.002(2) 0.004(2) 0.005(2)
C8 0.030(2) 0.030(2) 0.024(2) -0.004(2) 0.003(2) 0.002(2)
C9 0.028(2) 0.024(2) 0.024(2) 0.004(2) 0.004(2) 0.001(2)
C10 0.023(2) 0.023(2) 0.029(2) -0.001(2) 0.008(2) 0.001(2)
C11 0.026(2) 0.029(3) 0.029(2) -0.003(2) 0.010(2) -0.005(2)
C12 0.030(2) 0.024(2) 0.039(3) -0.007(2) 0.011(2) 0.001(2)
C13 0.032(3) 0.027(3) 0.059(3) -0.010(2) 0.009(2) 0.005(2)
C01 0.057(3) 0.054(3) 0.028(2) -0.002(2) 0.003(2) -0.014(3)
C02 0.063(3) 0.029(3) 0.043(3) -0.002(2) -0.022(3) 0.004(2)
C03 0.040(3) 0.038(3) 0.047(3) -0.008(2) -0.002(2) 0.004(2)
C04 0.035(3) 0.038(3) 0.039(3) -0.006(2) 0.000(2) -0.002(2)
C05 0.036(2) 0.027(2) 0.034(2) -0.006(2) 0.001(2) -0.003(2)
C06 0.037(3) 0.028(2) 0.031(2) -0.001(2) 0.005(2) -0.005(2)
C07 0.041(3) 0.024(2) 0.044(3) -0.007(2) 0.003(2) 0.000(2)
C08 0.034(3) 0.042(3) 0.032(2) -0.013(2) 0.003(2) -0.002(2)
C09 0.031(2) 0.036(3) 0.031(2) 0.002(2) 0.008(2) -0.004(2)
C010 0.033(2) 0.023(2) 0.033(2) -0.002(2) 0.004(2) -0.001(2)
C011 0.037(3) 0.032(3) 0.033(2) -0.001(2) -0.007(2) -0.001(2)
C012 0.038(3) 0.040(3) 0.034(2) -0.008(2) 0.003(2) 0.007(2)
C013 0.039(3) 0.065(3) 0.035(3) -0.017(3) 0.003(2) 0.013(3)
C2A 0.227(10) 0.048(4) 0.207(9) 0.070(5) -0.159(8) -0.043(5)
C3A 0.049(4) 0.271(10) 0.092(5) -0.098(6) -0.022(4) 0.068(5)
C4A 0.127(6) 0.144(7) 0.106(6) 0.065(5) -0.058(5) -0.108(5)
C5A 0.152(7) 0.171(8) 0.142(7) -0.133(6) -0.092(6) 0.113(6)
C6A 0.040(3) 0.029(2) 0.056(3) -0.001(2) 0.018(2) -0.005(2)
C7A 0.051(3) 0.026(2) 0.058(3) -0.010(2) 0.013(2) 0.007(2)
C8A 0.040(3) 0.053(3) 0.039(3) 0.001(2) 0.019(2) 0.009(2)
C9A 0.040(3) 0.029(2) 0.045(3) 0.009(2) 0.013(2) 0.001(2)
C02A 0.117(5) 0.045(3) 0.069(4) 0.018(3) -0.030(4) 0.003(3)
C03A 0.045(3) 0.064(4) 0.097(4) -0.020(3) 0.004(3) 0.021(3)
C04A 0.057(3) 0.058(3) 0.060(3) -0.005(3) 0.025(3) -0.017(3)
C05A 0.054(3) 0.036(3) 0.061(3) -0.011(2) 0.010(3) -0.001(2)
C06A 0.058(3) 0.047(3) 0.053(3) 0.014(2) 0.023(3) -0.006(2)
C07A 0.067(3) 0.027(3) 0.076(4) -0.010(2) 0.002(3) 0.002(2)
C08A 0.049(3) 0.080(4) 0.049(3) -0.021(3) 0.011(2) 0.008(3)
C09A 0.046(3) 0.061(3) 0.046(3) 0.019(3) 0.009(2) 0.000(2)

loop_
_atom_site_label
_atom_site_type_symbol
_atom_site_fract_x
_atom_site_fract_y
_atom_site_fract_z
_atom_site_U_iso_or_equiv
_atom_site_thermal_displace_type
_atom_site_occupancy
_atom_site_calc_flag
_atom_site_refinement_flags
_atom_site_disorder_group
Fe1 Fe 0.24968(4) 0.04755(3) 0.12836(3) 0.0254(2) Uani 1 d . .
Fe2 Fe 0.77534(4) -0.05385(3) 0.36506(3) 0.0291(2) Uani 1 d . .
N1 N 0.5449(3) -0.1361(3) 0.0903(2) 0.0482(10) Uani 1 d . .
N2 N 0.4603(3) -0.2320(2) 0.2333(3) 0.0619(12) Uani 1 d . .
O1 O 0.5804(2) -0.2060(2) 0.0952(2) 0.0643(10) Uani 1 d . .
O2 O 0.5627(3) -0.0853(2) 0.0441(2) 0.0748(11) Uani 1 d . .
N3 N 0.4888(3) 0.1549(3) 0.3728(2) 0.0560(11) Uani 1 d . .
N4 N 0.3949(3) -0.0239(3) 0.4281(2) 0.0646(13) Uani 1 d . .
O3 O 0.4194(3) 0.1719(2) 0.4053(2) 0.0764(12) Uani 1 d . .
O4 O 0.5365(3) 0.2051(2) 0.3430(2) 0.0740(11) Uani 1 d . .
C1 C 0.2192(4) 0.0545(5) 0.0133(3) 0.074(2) Uani 1 d . .
H1 H 0.2673 0.0669 -0.0163 0.088 Uiso 1 calc . .
C2 C 0.1600(4) 0.1110(3) 0.0421(3) 0.065(2) Uani 1 d . .
C3 C 0.0996(3) 0.0684(3) 0.0834(3) 0.0480(13) Uani 1 d . .
C4 C 0.1211(4) -0.0156(3) 0.0785(2) 0.0457(13) Uani 1 d . .
C5 C 0.1955(4) -0.0239(4) 0.0356(3) 0.0580(15) Uani 1 d . .
C6 C 0.3840(3) 0.1015(2) 0.1725(2) 0.0264(10) Uani 1 d . .
C7 C 0.3123(3) 0.1309(2) 0.2130(2) 0.0293(10) Uani 1 d . .
C8 C 0.2694(3) 0.0633(2) 0.2461(2) 0.0280(9) Uani 1 d . .
C9 C 0.3149(3) -0.0109(2) 0.2266(2) 0.0253(9) Uani 1 d . .
C10 C 0.3897(3) 0.0119(2) 0.1828(2) 0.0249(9) Uani 1 d . .
C11 C 0.4485(3) -0.0343(2) 0.1410(2) 0.0275(10) Uani 1 d . .
H11 H 0.4696 -0.0034 0.1026 0.033 Uiso 1 calc . .
C12 C 0.4814(3) -0.1133(2) 0.1436(2) 0.0306(10) Uani 1 d . .
C13 C 0.4687(3) -0.1784(3) 0.1933(3) 0.0392(11) Uani 1 d . .
C01 C 0.8213(4) -0.0347(3) 0.4792(2) 0.0471(12) Uani 1 d . .
H01 H 0.7806 -0.0424 0.5156 0.057 Uiso 1 calc . .
C02 C 0.8830(4) -0.0959(3) 0.4535(3) 0.0495(13) Uani 1 d . .
C03 C 0.9301(3) -0.0602(3) 0.3980(3) 0.0431(11) Uani 1 d . .
C04 C 0.8999(3) 0.0230(3) 0.3901(2) 0.0384(11) Uani 1 d . .
C05 C 0.8324(3) 0.0397(2) 0.4399(2) 0.0333(10) Uani 1 d . .
C06 C 0.6367(3) -0.1090(2) 0.3488(2) 0.0321(10) Uani 1 d . .
C07 C 0.7020(3) -0.1570(2) 0.3132(2) 0.0370(11) Uani 1 d . .
C08 C 0.7384(3) -0.1084(3) 0.2583(2) 0.0365(11) Uani 1 d . .
C09 C 0.6975(3) -0.0290(2) 0.2586(2) 0.0326(10) Uani 1 d . .
C010 C 0.6304(3) -0.0286(2) 0.3135(2) 0.0299(10) Uani 1 d . .
C011 C 0.5860(3) 0.0463(2) 0.3306(2) 0.0358(10) Uani 1 d . .
H011 H 0.6140 0.0922 0.3107 0.043 Uiso 1 calc . .
C012 C 0.5126(3) 0.0671(3) 0.3688(2) 0.0380(11) Uani 1 d . .
C013 C 0.4483(4) 0.0165(3) 0.4022(3) 0.0466(13) Uani 1 d . .
C2A C 0.1596(7) 0.2026(4) 0.0279(5) 0.188(5) Uani 1 d . .
H2A1 H 0.1152(54) 0.2149(7) -0.0203(25) 0.282 Uiso 1 calc R .
H2A2 H 0.2274(15) 0.2207(10) 0.0261(50) 0.282 Uiso 1 calc R .
H2A3 H 0.1361(62) 0.2310(5) 0.0687(27) 0.282 Uiso 1 calc R .
C3A C 0.0208(4) 0.1031(6) 0.1218(4) 0.142(4) Uani 1 d . .
H3A1 H 0.0112(35) 0.0670(21) 0.1628(25) 0.213 Uiso 1 calc R .
H3A2 H -0.0421(14) 0.1081(39) 0.0851(10) 0.213 Uiso 1 calc R .
H3A3 H 0.0418(23) 0.1569(17) 0.1422(33) 0.213 Uiso 1 calc R .
C4A C 0.0696(5) -0.0849(5) 0.1108(4) 0.137(4) Uani 1 d . .
H4A1 H 0.0036(20) -0.0938(26) 0.0793(21) 0.205 Uiso 1 calc R .
H4A2 H 0.0624(42) -0.0712(16) 0.1622(14) 0.205 Uiso 1 calc R .
H4A3 H 0.1096(24) -0.1345(10) 0.1118(33) 0.205 Uiso 1 calc R .
C5A C 0.2413(6) -0.1029(5) 0.0144(4) 0.172(5) Uani 1 d . .
H5A1 H 0.3044(31) -0.0911(7) -0.0014(43) 0.257 Uiso 1 calc R .
H5A2 H 0.1953(27) -0.1290(26) -0.0272(31) 0.257 Uiso 1 calc R .
H5A3 H 0.2537(55) -0.1394(19) 0.0581(14) 0.257 Uiso 1 calc R .
C6A C 0.4496(3) 0.1541(2) 0.1347(3) 0.0407(11) Uani 1 d . .
H6A1 H 0.4741(16) 0.1223(5) 0.0963(10) 0.061 Uiso 1 calc R .
H6A2 H 0.5062(11) 0.1736(13) 0.1724(3) 0.061 Uiso 1 calc R .
H6A3 H 0.4111(6) 0.2006(9) 0.1108(13) 0.061 Uiso 1 calc R .
C7A C 0.2873(3) 0.2196(2) 0.2231(3) 0.0447(12) Uani 1 d . .
H7A1 H 0.3292(14) 0.2405(5) 0.2695(8) 0.067 Uiso 1 calc R .
H7A2 H 0.2170(6) 0.2245(3) 0.2264(15) 0.067 Uiso 1 calc R .
H7A3 H 0.2998(19) 0.2510(4) 0.1798(7) 0.067 Uiso 1 calc R .
C8A C 0.1928(3) 0.0701(3) 0.2952(2) 0.0423(11) Uani 1 d . .
H8A1 H 0.2264(3) 0.0802(16) 0.3474(4) 0.063 Uiso 1 calc R .
H8A2 H 0.1549(14) 0.0193(7) 0.2926(12) 0.063 Uiso 1 calc R .
H8A3 H 0.1474(12) 0.1151(11) 0.2774(10) 0.063 Uiso 1 calc R .
C9A C 0.2894(3) -0.0946(2) 0.2506(2) 0.0375(11) Uani 1 d . .
H9A1 H 0.2252(9) -0.0930(4) 0.2669(13) 0.056 Uiso 1 calc R .
H9A2 H 0.3414(10) -0.1132(6) 0.2925(9) 0.056 Uiso 1 calc R .
H9A3 H 0.2850(18) -0.1322(4) 0.2080(5) 0.056 Uiso 1 calc R .
C02A C 0.8976(5) -0.1824(3) 0.4847(3) 0.084(2) Uani 1 d . .
H02A H 0.8415(16) -0.1970(9) 0.5083(20) 0.126 Uiso 1 calc R .
H02B H 0.9598(16) -0.1852(7) 0.5224(17) 0.126 Uiso 1 calc R .
H02C H 0.9010(30) -0.2203(4) 0.4435(5) 0.126 Uiso 1 calc R .
C03A C 1.0060(4) -0.1000(3) 0.3584(3) 0.070(2) Uani 1 d . .
H03A H 1.0734(4) -0.0854(18) 0.3845(12) 0.105 Uiso 1 calc R .
H03B H 0.9954(17) -0.0810(17) 0.3060(7) 0.105 Uiso 1 calc R .
H03C H 0.9980(18) -0.1591(3) 0.3591(18) 0.105 Uiso 1 calc R .
C04A C 0.9364(4) 0.0845(3) 0.3388(3) 0.0565(14) Uani 1 d . .
H04A H 0.9350(22) 0.0599(7) 0.2892(6) 0.085 Uiso 1 calc R .
H04B H 1.0048(9) 0.1008(14) 0.3610(9) 0.085 Uiso 1 calc R .
H04C H 0.8929(14) 0.1324(9) 0.3331(14) 0.085 Uiso 1 calc R .
C05A C 0.7863(3) 0.1205(3) 0.4522(3) 0.0505(13) Uani 1 d . .
H05A H 0.8336(9) 0.1525(7) 0.4885(12) 0.076 Uiso 1 calc R .
H05B H 0.7253(12) 0.1117(3) 0.4719(15) 0.076 Uiso 1 calc R .
H05C H 0.7700(20) 0.1499(8) 0.4042(4) 0.076 Uiso 1 calc R .
C06A C 0.5859(4) -0.1392(3) 0.4108(3) 0.0511(13) Uani 1 d . .
H06A H 0.5169(7) -0.1541(17) 0.3892(3) 0.077 Uiso 1 calc R .
H06B H 0.5865(19) -0.0961(7) 0.4483(9) 0.077 Uiso 1 calc R .
H06C H 0.6216(13) -0.1868(11) 0.4351(11) 0.077 Uiso 1 calc R .
C07A C 0.7225(4) -0.2468(3) 0.3261(3) 0.0580(14) Uani 1 d . .
H07A H 0.7877(11) -0.2601(4) 0.3145(17) 0.087 Uiso 1 calc R .
H07B H 0.6706(13) -0.2783(3) 0.2933(13) 0.087 Uiso 1 calc R .
H07C H 0.7225(23) -0.2601(4) 0.3789(5) 0.087 Uiso 1 calc R .
C08A C 0.8045(3) -0.1379(3) 0.2055(3) 0.0589(14) Uani 1 d . .
H08A H 0.7633(4) -0.1638(18) 0.1614(9) 0.088 Uiso 1 calc R .
H08B H 0.8527(16) -0.1774(15) 0.2319(6) 0.088 Uiso 1 calc R .
H08C H 0.8402(18) -0.0917(4) 0.1893(14) 0.088 Uiso 1 calc R .
C09A C 0.7119(3) 0.0391(3) 0.2059(3) 0.0508(13) Uani 1 d . .
H09A H 0.7055(21) 0.0915(3) 0.2303(6) 0.076 Uiso 1 calc R .
H09B H 0.6612(14) 0.0352(10) 0.1595(7) 0.076 Uiso 1 calc R .
H09C H 0.7784(9) 0.0349(11) 0.1936(13) 0.076 Uiso 1 calc R .

loop_
_atom_type_symbol
_atom_type_description
_atom_type_scat_dispersion_real
_atom_type_scat_dispersion_imag
_atom_type_scat_source
C C 0.0033 0.0016 'International Tables Vol C Tables 4.2.6.8 and 6.1.1.4'
H H 0.0000 0.0000 'International Tables Vol C Tables 4.2.6.8 and 6.1.1.4'
N N 0.0061 0.0033 'International Tables Vol C Tables 4.2.6.8 and 6.1.1.4'
O O 0.0106 0.0060 'International Tables Vol C Tables 4.2.6.8 and 6.1.1.4'
Fe Fe 0.3463 0.8444 'International Tables Vol C Tables 4.2.6.8 and 6.1.1.4'

loop_
_geom_angle_atom_site_label_1
_geom_angle_atom_site_label_2
_geom_angle_atom_site_label_3
_geom_angle
_geom_angle_site_symmetry_1
_geom_angle_site_symmetry_3
_geom_angle_publ_flag
C1 Fe1 C6 111.1(2) . . ?
C1 Fe1 C10 119.1(2) . . ?
C6 Fe1 C10 42.33(14) . . ?
C1 Fe1 C9 150.5(2) . . ?
C6 Fe1 C9 70.40(15) . . ?
C10 Fe1 C9 41.53(14) . . ?
C1 Fe1 C5 40.1(2) . . ?
C6 Fe1 C5 135.4(2) . . ?
C10 Fe1 C5 112.2(2) . . ?
C9 Fe1 C5 117.4(2) . . ?
C1 Fe1 C2 39.8(2) . . ?
C6 Fe1 C2 115.3(2) . . ?
C10 Fe1 C2 149.6(2) . . ?
C9 Fe1 C2 167.7(2) . . ?
C5 Fe1 C2 67.0(2) . . ?
C1 Fe1 C3 66.8(2) . . ?
C6 Fe1 C3 144.9(2) . . ?
C10 Fe1 C3 170.6(2) . . ?
C9 Fe1 C3 129.7(2) . . ?
C5 Fe1 C3 67.0(2) . . ?
C2 Fe1 C3 39.6(2) . . ?
C1 Fe1 C4 66.6(2) . . ?
C6 Fe1 C4 174.3(2) . . ?
C10 Fe1 C4 133.6(2) . . ?
C9 Fe1 C4 108.9(2) . . ?
C5 Fe1 C4 39.5(2) . . ?
C2 Fe1 C4 66.5(2) . . ?
C3 Fe1 C4 39.8(2) . . ?
C1 Fe1 C7 132.5(2) . . ?
C6 Fe1 C7 39.90(14) . . ?
C10 Fe1 C7 68.37(15) . . ?
C9 Fe1 C7 68.43(15) . . ?
C5 Fe1 C7 172.3(2) . . ?
C2 Fe1 C7 108.4(2) . . ?
C3 Fe1 C7 113.8(2) . . ?
C4 Fe1 C7 145.5(2) . . ?
C1 Fe1 C8 168.9(3) . . ?
C6 Fe1 C8 68.18(15) . . ?
C10 Fe1 C8 68.32(14) . . ?
C9 Fe1 C8 40.53(14) . . ?
C5 Fe1 C8 147.7(2) . . ?
C2 Fe1 C8 129.7(2) . . ?
C3 Fe1 C8 107.1(2) . . ?
C4 Fe1 C8 115.2(2) . . ?
C7 Fe1 C8 39.97(14) . . ?
C09 Fe2 C01 155.5(2) . . ?
C09 Fe2 C010 42.2(2) . . ?
C01 Fe2 C010 119.9(2) . . ?
C09 Fe2 C02 162.2(2) . . ?
C01 Fe2 C02 41.1(2) . . ?
C010 Fe2 C02 153.2(2) . . ?
C09 Fe2 C06 70.2(2) . . ?
C01 Fe2 C06 107.4(2) . . ?
C010 Fe2 C06 41.5(2) . . ?
C02 Fe2 C06 117.1(2) . . ?
C09 Fe2 C03 126.1(2) . . ?
C01 Fe2 C03 68.2(2) . . ?
C010 Fe2 C03 166.3(2) . . ?
C02 Fe2 C03 40.0(2) . . ?
C06 Fe2 C03 150.3(2) . . ?
C09 Fe2 C05 121.2(2) . . ?
C01 Fe2 C05 40.5(2) . . ?
C010 Fe2 C05 110.3(2) . . ?
C02 Fe2 C05 68.3(2) . . ?
C06 Fe2 C05 128.9(2) . . ?
C03 Fe2 C05 68.0(2) . . ?
C09 Fe2 C07 68.1(2) . . ?
C01 Fe2 C07 126.6(2) . . ?
C010 Fe2 C07 68.1(2) . . ?
C02 Fe2 C07 106.3(2) . . ?
C06 Fe2 C07 40.3(2) . . ?
C03 Fe2 C07 117.2(2) . . ?
C05 Fe2 C07 165.4(2) . . ?
C09 Fe2 C04 109.4(2) . . ?
C01 Fe2 C04 67.5(2) . . ?
C010 Fe2 C04 130.1(2) . . ?
C02 Fe2 C04 67.1(2) . . ?
C06 Fe2 C04 167.7(2) . . ?
C03 Fe2 C04 40.0(2) . . ?
C05 Fe2 C04 40.1(2) . . ?
C07 Fe2 C04 151.8(2) . . ?
C09 Fe2 C08 40.1(2) . . ?
C01 Fe2 C08 163.3(2) . . ?
C010 Fe2 C08 68.5(2) . . ?
C02 Fe2 C08 125.0(2) . . ?
C06 Fe2 C08 68.5(2) . . ?
C03 Fe2 C08 106.7(2) . . ?
C05 Fe2 C08 154.1(2) . . ?
C07 Fe2 C08 40.1(2) . . ?
C04 Fe2 C08 119.6(2) . . ?
O2 N1 O1 123.0(4) . . ?
O2 N1 C12 119.4(4) . . ?
O1 N1 C12 117.6(4) . . ?
O4 N3 O3 124.9(4) . . ?
O4 N3 C012 119.2(4) . . ?
O3 N3 C012 115.9(5) . . ?
C2 C1 C5 108.7(4) . . ?
C2 C1 Fe1 71.1(3) . . ?
C5 C1 Fe1 70.7(3) . . ?
C1 C2 C3 108.1(5) . . ?
C1 C2 C2A 125.2(7) . . ?
C3 C2 C2A 126.7(7) . . ?
C1 C2 Fe1 69.1(3) . . ?
C3 C2 Fe1 70.8(3) . . ?
C2A C2 Fe1 127.3(4) . . ?
C2 C3 C4 107.5(4) . . ?
C2 C3 C3A 127.3(6) . . ?
C4 C3 C3A 125.1(6) . . ?
C2 C3 Fe1 69.7(3) . . ?
C4 C3 Fe1 70.3(3) . . ?
C3A C3 Fe1 128.6(3) . . ?
C5 C4 C3 108.2(4) . . ?
C5 C4 C4A 125.6(6) . . ?
C3 C4 C4A 126.2(6) . . ?
C5 C4 Fe1 69.3(3) . . ?
C3 C4 Fe1 69.9(2) . . ?
C4A C4 Fe1 128.6(3) . . ?
C4 C5 C1 107.5(4) . . ?
C4 C5 C5A 127.0(7) . . ?
C1 C5 C5A 125.5(7) . . ?
C4 C5 Fe1 71.2(3) . . ?
C1 C5 Fe1 69.2(3) . . ?
C5A C5 Fe1 126.3(4) . . ?
C7 C6 C10 107.3(3) . . ?
C7 C6 C6A 124.9(3) . . ?
C10 C6 C6A 127.4(3) . . ?
C7 C6 Fe1 72.0(2) . . ?
C10 C6 Fe1 69.0(2) . . ?
C6A C6 Fe1 129.8(3) . . ?
C6 C7 C8 109.3(3) . . ?
C6 C7 C7A 125.7(4) . . ?
C8 C7 C7A 125.0(3) . . ?
C6 C7 Fe1 68.1(2) . . ?
C8 C7 Fe1 70.0(2) . . ?
C7A C7 Fe1 130.1(3) . . ?
C7 C8 C9 108.7(3) . . ?
C7 C8 C8A 125.1(3) . . ?
C9 C8 C8A 126.1(3) . . ?
C7 C8 Fe1 70.0(2) . . ?
C9 C8 Fe1 68.1(2) . . ?
C8A C8 Fe1 129.8(3) . . ?
C8 C9 C10 107.3(3) . . ?
C8 C9 C9A 124.6(3) . . ?
C10 C9 C9A 128.1(3) . . ?
C8 C9 Fe1 71.4(2) . . ?
C10 C9 Fe1 69.1(2) . . ?
C9A C9 Fe1 126.1(3) . . ?
C11 C10 C9 132.7(3) . . ?
C11 C10 C6 118.9(3) . . ?
C9 C10 C6 107.3(3) . . ?
C11 C10 Fe1 117.8(3) . . ?
C9 C10 Fe1 69.4(2) . . ?
C6 C10 Fe1 68.7(2) . . ?
C12 C11 C10 134.5(4) . . ?
C11 C12 C13 130.5(4) . . ?
C11 C12 N1 116.9(4) . . ?
C13 C12 N1 112.5(3) . . ?
N2 C13 C12 178.4(4) . . ?
C05 C01 C02 108.0(4) . . ?
C05 C01 Fe2 71.1(2) . . ?
C02 C01 Fe2 69.8(2) . . ?
C03 C02 C01 108.2(4) . . ?
C03 C02 C02A 126.9(5) . . ?
C01 C02 C02A 124.8(5) . . ?
C03 C02 Fe2 70.7(3) . . ?
C01 C02 Fe2 69.1(2) . . ?
C02A C02 Fe2 128.2(3) . . ?
C02 C03 C04 107.7(4) . . ?
C02 C03 C03A 126.9(4) . . ?
C04 C03 C03A 125.2(4) . . ?
C02 C03 Fe2 69.3(3) . . ?
C04 C03 Fe2 70.5(2) . . ?
C03A C03 Fe2 129.5(3) . . ?
C03 C04 C05 109.2(4) . . ?
C03 C04 C04A 125.1(4) . . ?
C05 C04 C04A 125.6(4) . . ?
C03 C04 Fe2 69.6(2) . . ?
C05 C04 Fe2 69.9(2) . . ?
C04A C04 Fe2 128.3(3) . . ?
C04 C05 C01 106.8(4) . . ?
C04 C05 C05A 126.9(4) . . ?
C01 C05 C05A 126.2(4) . . ?
C04 C05 Fe2 70.0(2) . . ?
C01 C05 Fe2 68.4(2) . . ?
C05A C05 Fe2 129.1(3) . . ?
C07 C06 C010 106.8(3) . . ?
C07 C06 C06A 124.6(4) . . ?
C010 C06 C06A 128.5(4) . . ?
C07 C06 Fe2 70.9(2) . . ?
C010 C06 Fe2 68.9(2) . . ?
C06A C06 Fe2 125.4(3) . . ?
C06 C07 C08 109.5(4) . . ?
C06 C07 C07A 125.5(4) . . ?
C08 C07 C07A 124.8(4) . . ?
C06 C07 Fe2 68.9(2) . . ?
C08 C07 Fe2 70.0(2) . . ?
C07A C07 Fe2 131.5(3) . . ?
C09 C08 C07 108.5(3) . . ?
C09 C08 C08A 125.6(4) . . ?
C07 C08 C08A 125.9(4) . . ?
C09 C08 Fe2 68.1(2) . . ?
C07 C08 Fe2 69.9(2) . . ?
C08A C08 Fe2 130.6(3) . . ?
C08 C09 C010 107.7(3) . . ?
C08 C09 C09A 125.3(4) . . ?
C010 C09 C09A 126.6(4) . . ?
C08 C09 Fe2 71.9(2) . . ?
C010 C09 Fe2 69.3(2) . . ?
C09A C09 Fe2 129.3(3) . . ?
C011 C010 C06 132.4(4) . . ?
C011 C010 C09 119.5(3) . . ?
C06 C010 C09 107.3(3) . . ?
C011 C010 Fe2 119.1(3) . . ?
C06 C010 Fe2 69.6(2) . . ?
C09 C010 Fe2 68.5(2) . . ?
C012 C011 C010 135.0(4) . . ?
C011 C012 C013 129.9(4) . . ?
C011 C012 N3 117.2(4) . . ?
C013 C012 N3 112.8(4) . . ?
N4 C013 C012 178.7(5) . . ?

loop_
_geom_bond_atom_site_label_1
_geom_bond_atom_site_label_2
_geom_bond_distance
_geom_bond_site_symmetry_2
_geom_bond_publ_flag
Fe1 C1 2.022(4) . ?
Fe1 C6 2.034(4) . ?
Fe1 C10 2.038(4) . ?
Fe1 C9 2.042(4) . ?
Fe1 C5 2.042(4) . ?
Fe1 C2 2.047(5) . ?
Fe1 C3 2.061(4) . ?
Fe1 C4 2.067(4) . ?
Fe1 C7 2.086(4) . ?
Fe1 C8 2.086(4) . ?
Fe2 C09 2.028(4) . ?
Fe2 C01 2.038(4) . ?
Fe2 C010 2.039(4) . ?
Fe2 C02 2.047(4) . ?
Fe2 C06 2.049(4) . ?
Fe2 C03 2.065(4) . ?
Fe2 C05 2.075(4) . ?
Fe2 C07 2.075(4) . ?
Fe2 C04 2.077(4) . ?
Fe2 C08 2.077(4) . ?
N1 O2 1.226(5) . ?
N1 O1 1.233(4) . ?
N1 C12 1.451(5) . ?
N2 C13 1.148(5) . ?
N3 O4 1.228(5) . ?
N3 O3 1.230(5) . ?
N3 C012 1.471(6) . ?
N4 C013 1.142(6) . ?
C1 C2 1.385(8) . ?
C1 C5 1.394(8) . ?
C2 C3 1.391(7) . ?
C2 C2A 1.514(7) . ?
C3 C4 1.406(6) . ?
C3 C3A 1.489(7) . ?
C4 C5 1.389(7) . ?
C4 C4A 1.501(7) . ?
C5 C5A 1.509(7) . ?
C6 C7 1.407(5) . ?
C6 C10 1.470(5) . ?
C6 C6A 1.488(5) . ?
C7 C8 1.426(5) . ?
C7 C7A 1.503(5) . ?
C8 C9 1.430(5) . ?
C8 C8A 1.489(5) . ?
C9 C10 1.447(5) . ?
C9 C9A 1.491(5) . ?
C10 C11 1.412(5) . ?
C11 C12 1.360(5) . ?
C12 C13 1.417(6) . ?
C01 C05 1.425(6) . ?
C01 C02 1.434(6) . ?
C02 C03 1.407(6) . ?
C02 C02A 1.513(6) . ?
C03 C04 1.415(6) . ?
C03 C03A 1.504(6) . ?
C04 C05 1.423(6) . ?
C04 C04A 1.506(6) . ?
C05 C05A 1.491(5) . ?
C06 C07 1.421(5) . ?
C06 C010 1.448(5) . ?
C06 C06A 1.499(5) . ?
C07 C08 1.424(6) . ?
C07 C07A 1.499(6) . ?
C08 C09 1.407(6) . ?
C08 C08A 1.502(6) . ?
C09 C010 1.463(5) . ?
C09 C09A 1.495(5) . ?
C010 C011 1.420(5) . ?
C011 C012 1.356(6) . ?
C012 C013 1.413(7) . ?
